data_7201899
loop_
_publ_author_name
'Brown, Kyalamboka A.'
'Martin, David P.'
'Supkowski, Ronald M.'
'LaDuca, Robert L.'

_publ_section_title
;
 Two- and three-dimensional divalent metal coordination polymers
 constructed from 2,2-dimethylsuccinate and dipyridylamine ligands
;
_journal_issue 7
_journal_name_full CrystEngComm
_journal_page_first 846
_journal_paper_doi 10.1039/b718790d
_journal_volume 10
_journal_year 2008
_chemical_formula_sum 'C16 H17 N3 Ni O4'
_chemical_formula_weight 374.04
_chemical_name_systematic
;
?
;
_space_group_IT_number 60
_symmetry_cell_setting orthorhombic
_symmetry_space_group_name_Hall '-P 2n 2ab'
_symmetry_space_group_name_H-M 'P b c n'
_atom_sites_solution_hydrogens geom
_atom_sites_solution_primary direct
_atom_sites_solution_secondary difmap
_audit_creation_method SHELXL-97
_cell_angle_alpha 90.00
_cell_angle_beta 90.00
_cell_angle_gamma 90.00
_cell_formula_units_Z 8
_cell_length_a 16.316(6)
_cell_length_b 8.094(3)
_cell_length_c 23.421(8)
_cell_measurement_temperature 293(2)
_cell_volume 3093.0(19)
_computing_structure_refinement 'SHELXL-97 (Sheldrick, 1997)'
_computing_structure_solution 'SHELXS-97 (Sheldrick, 1990)'
_diffrn_ambient_temperature 293(2)
_diffrn_measured_fraction_theta_full 0.999
_diffrn_measured_fraction_theta_max 0.957
_diffrn_radiation_monochromator graphite
_diffrn_radiation_source 'fine-focus sealed tube'
_diffrn_radiation_type MoK\a
_diffrn_radiation_wavelength 0.71073
_diffrn_reflns_av_R_equivalents 0.0434
_diffrn_reflns_av_sigmaI/netI 0.0259
_diffrn_reflns_limit_h_max 21
_diffrn_reflns_limit_h_min -21
_diffrn_reflns_limit_k_max 10
_diffrn_reflns_limit_k_min -10
_diffrn_reflns_limit_l_max 31
_diffrn_reflns_limit_l_min -30
_diffrn_reflns_number 32441
_diffrn_reflns_theta_full 25.00
_diffrn_reflns_theta_max 28.31
_diffrn_reflns_theta_min 1.74
_exptl_absorpt_coefficient_mu 1.281
_exptl_absorpt_correction_T_max 1
_exptl_absorpt_correction_T_min 0.906
_exptl_absorpt_correction_type multi-scan
_exptl_absorpt_process_details SADABS
_exptl_crystal_colour green
_exptl_crystal_density_diffrn 1.607
_exptl_crystal_density_method 'not measured'
_exptl_crystal_description block
_exptl_crystal_F_000 1552
_exptl_crystal_size_max 0.36
_exptl_crystal_size_mid 0.26
_exptl_crystal_size_min 0.24
_refine_diff_density_max 0.433
_refine_diff_density_min -0.288
_refine_diff_density_rms 0.067
_refine_ls_extinction_method none
_refine_ls_goodness_of_fit_ref 1.091
_refine_ls_hydrogen_treatment mixed
_refine_ls_matrix_type full
_refine_ls_number_parameters 220
_refine_ls_number_reflns 3679
_refine_ls_number_restraints 1
_refine_ls_restrained_S_all 1.091
_refine_ls_R_factor_all 0.0588
_refine_ls_R_factor_gt 0.0392
_refine_ls_shift/su_max 0.000
_refine_ls_shift/su_mean 0.000
_refine_ls_structure_factor_coef Fsqd
_refine_ls_weighting_details 'calc w=1/[\s^2^(Fo^2^)+(0.0310P)^2^+3.5390P] where P=(Fo^2^+2Fc^2^)/3'
_refine_ls_weighting_scheme calc
_refine_ls_wR_factor_gt 0.0829
_refine_ls_wR_factor_ref 0.0896
_reflns_number_gt 2806
_reflns_number_total 3679
_reflns_threshold_expression >2sigma(I)
_cod_data_source_file b718790d.txt
_cod_data_source_block ortho_0nidimsdpafinal
_cod_depositor_comments
;
The following automatic conversions were performed:
'_symmetry_cell_setting' value 'Orthorhombic' changed to 'orthorhombic'
according to '/home/saulius/struct/CIF-dictionaries/cif_core.dic'
dictionary named 'cif_core.dic' version 2.4.1 from 2010-06-29.

Automatic conversion script
Id: cif_fix_enum 1527 2010-12-29 10:47:43Z saulius 
;
_cod_original_cell_volume 3092.9(18)
_cod_original_sg_symbol_H-M Pbcn
_cod_database_code 7201899

loop_
_symmetry_equiv_pos_as_xyz
'x, y, z'
'-x+1/2, -y+1/2, z+1/2'
'-x, y, -z+1/2'
'x+1/2, -y+1/2, -z'
'-x, -y, -z'
'x-1/2, y-1/2, -z-1/2'
'x, -y, z-1/2'
'-x-1/2, y-1/2, z'

loop_
_atom_site_label
_atom_site_type_symbol
_atom_site_fract_x
_atom_site_fract_y
_atom_site_fract_z
_atom_site_U_iso_or_equiv
_atom_site_adp_type
_atom_site_occupancy
_atom_site_symmetry_multiplicity
_atom_site_calc_flag
_atom_site_refinement_flags
_atom_site_disorder_assembly
_atom_site_disorder_group
Ni1 Ni 0.227867(17) 0.24507(3) 0.104493(12) 0.02098(9) Uani 1 1 d . . .
O1 O 0.11688(10) 0.3010(2) 0.13219(7) 0.0318(4) Uani 1 1 d . . .
O2 O -0.01031(12) 0.3501(3) 0.15555(11) 0.0604(7) Uani 1 1 d . . .
O3 O 0.21020(9) -0.00261(19) 0.09863(7) 0.0234(3) Uani 1 1 d . . .
O4 O 0.15011(10) -0.23486(18) 0.07738(7) 0.0255(3) Uani 1 1 d . . .
N1 N 0.27208(12) 0.2020(2) 0.18747(8) 0.0265(4) Uani 1 1 d . . .
N2 N 0.36570(13) 0.0891(3) 0.35002(9) 0.0318(5) Uani 1 1 d D . .
H2N H 0.4094(13) 0.031(3) 0.3473(12) 0.038 Uiso 1 1 d D . .
N3 N 0.30899(12) 0.2043(2) 0.52013(8) 0.0233(4) Uani 1 1 d . . .
C1 C 0.22732(16) 0.2289(4) 0.23419(11) 0.0377(6) Uani 1 1 d . . .
H1 H 0.1751 0.2730 0.2294 0.045 Uiso 1 1 calc R . .
C2 C 0.25290(18) 0.1960(4) 0.28900(11) 0.0402(7) Uani 1 1 d . . .
H2 H 0.2184 0.2162 0.3198 0.048 Uiso 1 1 calc R . .
C3 C 0.33122(15) 0.1321(3) 0.29779(10) 0.0271(5) Uani 1 1 d . . .
C4 C 0.37650(15) 0.0978(3) 0.24913(10) 0.0299(5) Uani 1 1 d . . .
H4 H 0.4281 0.0499 0.2525 0.036 Uiso 1 1 calc R . .
C5 C 0.34601(15) 0.1339(3) 0.19603(10) 0.0281(5) Uani 1 1 d . . .
H5 H 0.3782 0.1099 0.1643 0.034 Uiso 1 1 calc R . .
C6 C 0.36950(14) 0.1001(3) 0.50543(10) 0.0267(5) Uani 1 1 d . . .
H6 H 0.3995 0.0500 0.5344 0.032 Uiso 1 1 calc R . .
C7 C 0.38935(15) 0.0637(3) 0.44990(10) 0.0278(5) Uani 1 1 d . . .
H7 H 0.4325 -0.0079 0.4421 0.033 Uiso 1 1 calc R . .
C8 C 0.34502(14) 0.1339(3) 0.40490(9) 0.0240(5) Uani 1 1 d . . .
C9 C 0.28428(15) 0.2466(3) 0.42029(11) 0.0326(6) Uani 1 1 d . . .
H9 H 0.2543 0.3015 0.3923 0.039 Uiso 1 1 calc R . .
C10 C 0.26903(16) 0.2759(3) 0.47723(11) 0.0316(6) Uani 1 1 d . . .
H10 H 0.2279 0.3510 0.4863 0.038 Uiso 1 1 calc R . .
C11 C 0.04314(15) 0.2581(3) 0.13604(10) 0.0297(5) Uani 1 1 d . . .
C12 C 0.01633(15) 0.0824(3) 0.11746(13) 0.0372(6) Uani 1 1 d . . .
C13 C 0.06675(14) 0.0060(3) 0.06833(11) 0.0293(5) Uani 1 1 d . . .
H13A H 0.0319 -0.0727 0.0487 0.035 Uiso 1 1 calc R . .
H13B H 0.0792 0.0935 0.0414 0.035 Uiso 1 1 calc R . .
C14 C 0.14616(13) -0.0806(3) 0.08262(9) 0.0220(5) Uani 1 1 d . . .
C15 C -0.07244(18) 0.0934(5) 0.0947(2) 0.0777(13) Uani 1 1 d . . .
H15A H -0.1070 0.1416 0.1234 0.117 Uiso 1 1 calc R . .
H15B H -0.0919 -0.0153 0.0856 0.117 Uiso 1 1 calc R . .
H15C H -0.0735 0.1610 0.0611 0.117 Uiso 1 1 calc R . .
C16 C 0.0200(3) -0.0285(5) 0.17014(17) 0.0773(13) Uani 1 1 d . . .
H16A H -0.0116 0.0201 0.2004 0.116 Uiso 1 1 calc R . .
H16B H 0.0759 -0.0402 0.1822 0.116 Uiso 1 1 calc R . .
H16C H -0.0020 -0.1353 0.1610 0.116 Uiso 1 1 calc R . .

loop_
_atom_site_aniso_label
_atom_site_aniso_U_11
_atom_site_aniso_U_22
_atom_site_aniso_U_33
_atom_site_aniso_U_23
_atom_site_aniso_U_13
_atom_site_aniso_U_12
Ni1 0.02367(16) 0.02016(15) 0.01910(15) -0.00108(11) -0.00046(11) 0.00057(12)
O1 0.0279(9) 0.0348(9) 0.0327(10) -0.0067(8) 0.0039(7) 0.0034(7)
O2 0.0342(11) 0.0560(14) 0.0911(18) -0.0253(13) 0.0042(12) 0.0185(10)
O3 0.0220(8) 0.0212(8) 0.0269(9) -0.0017(6) -0.0043(7) -0.0005(6)
O4 0.0287(8) 0.0200(8) 0.0278(8) -0.0005(7) 0.0007(7) -0.0020(7)
N1 0.0324(11) 0.0226(9) 0.0246(10) -0.0017(8) -0.0006(8) 0.0023(8)
N2 0.0319(11) 0.0409(13) 0.0227(10) -0.0004(9) -0.0002(9) 0.0164(10)
N3 0.0256(10) 0.0243(10) 0.0201(9) -0.0005(7) 0.0010(8) -0.0004(8)
C1 0.0347(14) 0.0502(17) 0.0280(13) -0.0033(12) -0.0032(11) 0.0149(13)
C2 0.0345(13) 0.0649(19) 0.0211(12) -0.0014(13) 0.0014(11) 0.0159(13)
C3 0.0290(12) 0.0296(12) 0.0226(12) 0.0000(9) -0.0025(10) 0.0026(10)
C4 0.0260(12) 0.0371(13) 0.0267(12) 0.0013(11) 0.0005(10) 0.0070(11)
C5 0.0299(12) 0.0325(13) 0.0219(12) -0.0010(10) 0.0047(10) 0.0044(11)
C6 0.0316(12) 0.0270(12) 0.0214(12) 0.0019(9) -0.0054(10) 0.0031(10)
C7 0.0269(12) 0.0305(13) 0.0261(12) 0.0009(10) -0.0001(10) 0.0075(10)
C8 0.0256(11) 0.0269(12) 0.0194(11) 0.0009(9) -0.0003(9) -0.0037(10)
C9 0.0348(13) 0.0388(14) 0.0244(12) 0.0030(11) -0.0029(10) 0.0108(12)
C10 0.0339(14) 0.0355(14) 0.0255(12) -0.0011(10) -0.0006(10) 0.0108(11)
C11 0.0282(12) 0.0364(14) 0.0247(12) 0.0007(11) -0.0006(10) 0.0113(11)
C12 0.0238(12) 0.0378(15) 0.0500(17) 0.0011(13) 0.0089(12) 0.0027(11)
C13 0.0246(11) 0.0288(12) 0.0345(14) -0.0020(10) -0.0061(10) -0.0011(10)
C14 0.0229(11) 0.0257(12) 0.0173(10) 0.0010(9) 0.0007(9) 0.0009(9)
C15 0.0255(15) 0.076(3) 0.132(4) -0.036(3) 0.0019(19) -0.0026(16)
C16 0.113(3) 0.053(2) 0.066(2) 0.0189(18) 0.054(2) 0.015(2)

loop_
_atom_type_symbol
_atom_type_description
_atom_type_scat_dispersion_real
_atom_type_scat_dispersion_imag
_atom_type_scat_source
C C 0.0033 0.0016 'International Tables Vol C Tables 4.2.6.8 and 6.1.1.4'
H H 0.0000 0.0000 'International Tables Vol C Tables 4.2.6.8 and 6.1.1.4'
N N 0.0061 0.0033 'International Tables Vol C Tables 4.2.6.8 and 6.1.1.4'
O O 0.0106 0.0060 'International Tables Vol C Tables 4.2.6.8 and 6.1.1.4'
Ni Ni 0.3393 1.1124 'International Tables Vol C Tables 4.2.6.8 and 6.1.1.4'

loop_
_geom_angle_atom_site_label_1
_geom_angle_atom_site_label_2
_geom_angle_atom_site_label_3
_geom_angle
_geom_angle_site_symmetry_1
_geom_angle_site_symmetry_3
_geom_angle_publ_flag
O1 Ni1 O3 96.79(7) . . ?
O1 Ni1 O4 162.20(7) . 8_665 ?
O3 Ni1 O4 101.01(6) . 8_665 ?
O1 Ni1 N1 92.81(8) . . ?
O3 Ni1 N1 86.99(7) . . ?
O4 Ni1 N1 88.11(7) 8_665 . ?
O1 Ni1 N3 90.09(8) . 2_554 ?
O3 Ni1 N3 95.06(7) . 2_554 ?
O4 Ni1 N3 88.39(7) 8_665 2_554 ?
N1 Ni1 N3 176.23(8) . 2_554 ?
O1 Ni1 O3 102.74(7) . 8_665 ?
O3 Ni1 O3 160.45(4) . 8_665 ?
O4 Ni1 O3 59.47(6) 8_665 8_665 ?
N1 Ni1 O3 92.98(7) . 8_665 ?
N3 Ni1 O3 84.02(7) 2_554 8_665 ?
C11 O1 Ni1 146.98(17) . . ?
C14 O3 Ni1 128.61(14) . . ?
C14 O3 Ni1 86.44(13) . 8_655 ?
Ni1 O3 Ni1 144.74(8) . 8_655 ?
C14 O4 Ni1 95.52(14) . 8_655 ?
C1 N1 C5 115.9(2) . . ?
C1 N1 Ni1 122.93(17) . . ?
C5 N1 Ni1 121.00(16) . . ?
C8 N2 C3 131.0(2) . . ?
C10 N3 C6 116.1(2) . . ?
C10 N3 Ni1 118.94(16) . 2 ?
C6 N3 Ni1 124.94(15) . 2 ?
N1 C1 C2 124.6(2) . . ?
C1 C2 C3 119.2(2) . . ?
C4 C3 N2 117.2(2) . . ?
C4 C3 C2 116.2(2) . . ?
N2 C3 C2 126.4(2) . . ?
C5 C4 C3 120.7(2) . . ?
N1 C5 C4 123.3(2) . . ?
N3 C6 C7 123.4(2) . . ?
C6 C7 C8 120.3(2) . . ?
N2 C8 C9 126.0(2) . . ?
N2 C8 C7 118.0(2) . . ?
C9 C8 C7 116.0(2) . . ?
C10 C9 C8 119.4(2) . . ?
N3 C10 C9 124.6(2) . . ?
O2 C11 O1 122.5(3) . . ?
O2 C11 C12 117.2(2) . . ?
O1 C11 C12 120.3(2) . . ?
C16 C12 C13 110.2(2) . . ?
C16 C12 C15 110.4(3) . . ?
C13 C12 C15 105.4(3) . . ?
C16 C12 C11 107.6(3) . . ?
C13 C12 C11 115.2(2) . . ?
C15 C12 C11 107.9(2) . . ?
C14 C13 C12 118.5(2) . . ?
O4 C14 O3 118.5(2) . . ?
O4 C14 C13 118.9(2) . . ?
O3 C14 C13 122.5(2) . . ?

loop_
_geom_bond_atom_site_label_1
_geom_bond_atom_site_label_2
_geom_bond_distance
_geom_bond_site_symmetry_2
_geom_bond_publ_flag
Ni1 O1 1.9762(18) . ?
Ni1 O3 2.0299(17) . ?
Ni1 O4 2.0961(18) 8_665 ?
Ni1 N1 2.102(2) . ?
Ni1 N3 2.106(2) 2_554 ?
Ni1 O3 2.2826(17) 8_665 ?
O1 C11 1.255(3) . ?
O2 C11 1.234(3) . ?
O3 C14 1.277(3) . ?
O3 Ni1 2.2827(17) 8_655 ?
O4 C14 1.257(3) . ?
O4 Ni1 2.0960(18) 8_655 ?
N1 C1 1.333(3) . ?
N1 C5 1.341(3) . ?
N2 C8 1.378(3) . ?
N2 C3 1.390(3) . ?
N3 C10 1.331(3) . ?
N3 C6 1.343(3) . ?
N3 Ni1 2.105(2) 2 ?
C1 C2 1.376(4) . ?
C2 C3 1.394(4) . ?
C3 C4 1.386(3) . ?
C4 C5 1.371(3) . ?
C6 C7 1.372(3) . ?
C7 C8 1.399(3) . ?
C8 C9 1.394(3) . ?
C9 C10 1.377(4) . ?
C11 C12 1.550(4) . ?
C12 C16 1.527(5) . ?
C12 C13 1.544(4) . ?
C12 C15 1.546(4) . ?
C13 C14 1.510(3) . ?

loop_
_geom_hbond_atom_site_label_D
_geom_hbond_atom_site_label_H
_geom_hbond_atom_site_label_A
_geom_hbond_distance_DH
_geom_hbond_distance_HA
_geom_hbond_distance_DA
_geom_hbond_angle_DHA
_geom_hbond_site_symmetry_A
N2 H2N O2 0.856(17) 1.967(19) 2.802(3) 165(3) 6_656
